data_7100230
loop_
_publ_author_name
'Martin Albrecht'
'Helen Stoeckli-Evans'

_publ_section_title
;
Catalytically active palladium pyridylidene complexes:
Pyridinium ionic liquids as N-heterocyclic carbene precursors
;
_journal_name_full 'Chemical Communications'
_journal_paper_doi 10.1039/b508225k
_journal_year 2005
_chemical_formula_moiety 'C13 H20 I2 N2 Pd'
_chemical_formula_sum 'C13 H20 I2 N2 Pd'
_chemical_formula_weight 564.51
_space_group_IT_number 19
_space_group_name_Hall 'P 2ac 2ab'
_space_group_name_H-M_alt 'P 21 21 21'
_symmetry_cell_setting orthorhombic
_symmetry_space_group_name_Hall 'P 2ac 2ab'
_symmetry_space_group_name_H-M 'P 21 21 21'
_cell_angle_alpha 90.00
_cell_angle_beta 90.00
_cell_angle_gamma 90.00
_cell_formula_units_Z 16
_cell_length_a 12.7386(6)
_cell_length_b 16.3024(8)
_cell_length_c 31.923(2)
_cell_measurement_temperature 153(2)
_cell_volume 6629.4(6)
_diffrn_ambient_temperature 153(2)
_exptl_crystal_density_diffrn 2.262
_cod_database_code 7100230

loop_
_symmetry_equiv_pos_as_xyz
'x, y, z'
'-x+1/2, -y, z+1/2'
'x+1/2, -y+1/2, -z'
'-x, y+1/2, -z+1/2'

loop_
_atom_site_label
_atom_site_type_symbol
_atom_site_fract_x
_atom_site_fract_y
_atom_site_fract_z
_atom_site_U_iso_or_equiv
_atom_site_adp_type
_atom_site_occupancy
_atom_site_symmetry_multiplicity
_atom_site_calc_flag
_atom_site_refinement_flags
_atom_site_disorder_assembly
_atom_site_disorder_group
I1 I -0.11971(5) 1.06046(5) 0.12470(2) 0.06051(18) Uani 1 1 d . . .
I2 I -0.03681(6) 1.19432(5) 0.21553(2) 0.06686(19) Uani 1 1 d . . .
Pd1 Pd 0.00781(6) 1.04340(5) 0.18715(2) 0.05055(18) Uani 1 1 d . . .
N1 N 0.1258(6) 1.0251(5) 0.2334(3) 0.060(2) Uani 1 1 d . . .
N2 N 0.1528(7) 0.7804(5) 0.1544(3) 0.056(2) Uani 1 1 d . . .
C1 C 0.2237(8) 1.0594(8) 0.2167(4) 0.078(3) Uani 1 1 d . . .
H1A H 0.2184 1.1193 0.2157 0.117 Uiso 1 1 calc R . .
H1B H 0.2358 1.0380 0.1884 0.117 Uiso 1 1 calc R . .
H1C H 0.2824 1.0437 0.2349 0.117 Uiso 1 1 calc R . .
C2 C 0.1076(9) 1.0567(8) 0.2769(3) 0.067(3) Uani 1 1 d . . .
H2A H 0.0842 1.1146 0.2765 0.080 Uiso 1 1 calc R . .
H2B H 0.1716 1.0519 0.2943 0.080 Uiso 1 1 calc R . .
C3 C 0.0219(9) 1.0005(7) 0.2922(3) 0.065(3) Uani 1 1 d . . .
H3A H -0.0479 1.0208 0.2834 0.077 Uiso 1 1 calc R . .
H3B H 0.0232 0.9964 0.3232 0.077 Uiso 1 1 calc R . .
C4 C 0.0462(11) 0.9163(7) 0.2719(3) 0.076(3) Uani 1 1 d . . .
H4B H -0.0167 0.8938 0.2577 0.091 Uiso 1 1 calc R . .
H4A H 0.0707 0.8764 0.2931 0.091 Uiso 1 1 calc R . .
C5 C 0.1336(8) 0.9350(6) 0.2399(3) 0.058(3) Uani 1 1 d . . .
H5A H 0.2036 0.9208 0.2521 0.070 Uiso 1 1 calc R . .
C6 C 0.1194(8) 0.8925(7) 0.1989(3) 0.057(3) Uani 1 1 d . . .
C7 C 0.0496(8) 0.9304(7) 0.1700(3) 0.054(2) Uani 1 1 d . . .
C8 C 0.0321(8) 0.8862(7) 0.1341(3) 0.058(3) Uani 1 1 d . . .
H8A H -0.0151 0.9075 0.1137 0.070 Uiso 1 1 calc R . .
C9 C 0.0805(9) 0.8121(8) 0.1264(3) 0.068(3) Uani 1 1 d . . .
H9A H 0.0641 0.7824 0.1017 0.082 Uiso 1 1 calc R . .
C10 C 0.1679(9) 0.8207(8) 0.1906(3) 0.067(3) Uani 1 1 d . . .
H10A H 0.2141 0.7981 0.2109 0.080 Uiso 1 1 calc R . .
C11 C 0.2115(11) 0.7026(7) 0.1453(4) 0.075(3) Uani 1 1 d . . .
H11A H 0.2682 0.6989 0.1669 0.091 Uiso 1 1 calc R . .
C12 C 0.1439(14) 0.6345(8) 0.1526(6) 0.109(6) Uani 1 1 d . . .
H12C H 0.1851 0.5838 0.1525 0.164 Uiso 1 1 calc R . .
H12B H 0.0905 0.6321 0.1306 0.164 Uiso 1 1 calc R . .
H12A H 0.1095 0.6409 0.1799 0.164 Uiso 1 1 calc R . .
C13 C 0.2664(10) 0.7064(8) 0.1035(4) 0.080(4) Uani 1 1 d . . .
H13A H 0.3165 0.7520 0.1035 0.120 Uiso 1 1 calc R . .
H13B H 0.2145 0.7148 0.0813 0.120 Uiso 1 1 calc R . .
H13C H 0.3039 0.6548 0.0986 0.120 Uiso 1 1 calc R . .
I21 I 0.39578(5) -0.06040(5) 0.12708(2) 0.06443(19) Uani 1 1 d . . .
I22 I 0.45254(6) -0.17474(5) 0.22723(2) 0.0691(2) Uani 1 1 d . . .
Pd2 Pd 0.49259(6) -0.02377(5) 0.19572(2) 0.04994(18) Uani 1 1 d . . .
N21 N 0.5666(6) 0.0230(5) 0.2509(2) 0.057(2) Uani 1 1 d . . .
N22 N 0.6393(9) 0.2314(7) 0.1501(3) 0.074(3) Uani 1 1 d . . .
C21 C 0.4890(10) 0.0750(9) 0.2747(3) 0.083(4) Uani 1 1 d . . .
H21A H 0.4315 0.0404 0.2848 0.125 Uiso 1 1 calc R . .
H21B H 0.4608 0.1175 0.2561 0.125 Uiso 1 1 calc R . .
H21C H 0.5243 0.1009 0.2985 0.125 Uiso 1 1 calc R . .
C22 C 0.6180(8) -0.0336(7) 0.2805(3) 0.063(3) Uani 1 1 d . . .
H22A H 0.5721 -0.0810 0.2870 0.076 Uiso 1 1 calc R . .
H22B H 0.6364 -0.0053 0.3070 0.076 Uiso 1 1 calc R . .
C23 C 0.7179(8) -0.0614(8) 0.2567(4) 0.069(3) Uani 1 1 d . . .
H23A H 0.7768 -0.0708 0.2764 0.083 Uiso 1 1 calc R . .
H23B H 0.7046 -0.1126 0.2409 0.083 Uiso 1 1 calc R . .
C24 C 0.7418(8) 0.0090(7) 0.2274(4) 0.066(3) Uani 1 1 d . . .
H24B H 0.7400 -0.0098 0.1979 0.079 Uiso 1 1 calc R . .
H24A H 0.8122 0.0318 0.2333 0.079 Uiso 1 1 calc R . .
C25 C 0.6564(9) 0.0744(7) 0.2351(4) 0.067(3) Uani 1 1 d . . .
H25A H 0.6796 0.1141 0.2571 0.080 Uiso 1 1 calc R . .
C26 C 0.6191(9) 0.1195(7) 0.1966(3) 0.060(3) Uani 1 1 d . . .
C27 C 0.5400(8) 0.0823(7) 0.1730(3) 0.055(2) Uani 1 1 d . . .
C28 C 0.5094(9) 0.1289(7) 0.1381(3) 0.066(3) Uani 1 1 d . . .
H28A H 0.4528 0.1108 0.1211 0.080 Uiso 1 1 calc R . .
C29 C 0.5625(11) 0.2026(9) 0.1281(4) 0.083(4) Uani 1 1 d . . .
H29A H 0.5406 0.2324 0.1041 0.099 Uiso 1 1 calc R . .
C30 C 0.6689(10) 0.1907(7) 0.1845(4) 0.067(3) Uani 1 1 d . . .
H30A H 0.7253 0.2112 0.2009 0.081 Uiso 1 1 calc R . .
C31 C 0.6933(15) 0.3088(9) 0.1359(5) 0.112(6) Uani 1 1 d . . .
H31A H 0.7552 0.3041 0.1550 0.134 Uiso 1 1 calc R . .
C32 C 0.6531(15) 0.3772(8) 0.1532(5) 0.114(6) Uani 1 1 d . . .
H32C H 0.6946 0.4248 0.1443 0.170 Uiso 1 1 calc R . .
H32B H 0.6553 0.3725 0.1838 0.170 Uiso 1 1 calc R . .
H32A H 0.5803 0.3842 0.1440 0.170 Uiso 1 1 calc R . .
C33 C 0.7483(10) 0.2978(8) 0.0988(5) 0.083(4) Uani 1 1 d . . .
H33A H 0.6993 0.2996 0.0751 0.124 Uiso 1 1 calc R . .
H33B H 0.7838 0.2444 0.0993 0.124 Uiso 1 1 calc R . .
H33C H 0.8005 0.3415 0.0957 0.124 Uiso 1 1 calc R . .
I31 I 0.47149(6) 0.31712(5) 0.01666(2) 0.0683(2) Uani 1 1 d . . .
I32 I 0.38205(6) 0.46420(5) 0.09864(2) 0.0683(2) Uani 1 1 d . . .
Pd3 Pd 0.32500(6) 0.31356(5) 0.07276(2) 0.04995(18) Uani 1 1 d . . .
N31 N 0.2210(6) 0.2918(5) 0.1242(3) 0.055(2) Uani 1 1 d . . .
N32 N 0.1925(6) 0.0456(5) 0.0427(3) 0.060(2) Uani 1 1 d . . .
C41 C 0.2861(9) 0.2638(7) 0.1594(3) 0.063(3) Uani 1 1 d . . .
H41A H 0.3367 0.3068 0.1668 0.094 Uiso 1 1 calc R . .
H41B H 0.3240 0.2139 0.1513 0.094 Uiso 1 1 calc R . .
H41C H 0.2412 0.2521 0.1836 0.094 Uiso 1 1 calc R . .
C42 C 0.1536(9) 0.3588(8) 0.1386(4) 0.068(3) Uani 1 1 d . . .
H42A H 0.1939 0.4106 0.1402 0.082 Uiso 1 1 calc R . .
H42B H 0.1248 0.3464 0.1667 0.082 Uiso 1 1 calc R . .
C43 C 0.0672(11) 0.3662(9) 0.1074(4) 0.086(4) Uani 1 1 d . . .
H43A H 0.0876 0.4022 0.0838 0.104 Uiso 1 1 calc R . .
H43B H 0.0025 0.3879 0.1205 0.104 Uiso 1 1 calc R . .
C44 C 0.0519(9) 0.2768(8) 0.0926(4) 0.081(4) Uani 1 1 d . . .
H44B H -0.0159 0.2549 0.1029 0.098 Uiso 1 1 calc R . .
H44A H 0.0525 0.2739 0.0617 0.098 Uiso 1 1 calc R . .
C45 C 0.1428(8) 0.2278(7) 0.1107(3) 0.056(3) Uani 1 1 d . . .
H45A H 0.1186 0.1954 0.1355 0.067 Uiso 1 1 calc R . .
C46 C 0.1919(7) 0.1724(6) 0.0793(3) 0.053(2) Uani 1 1 d . . .
C47 C 0.2746(8) 0.2056(6) 0.0543(3) 0.051(2) Uani 1 1 d . . .
C48 C 0.3031(9) 0.1547(7) 0.0216(4) 0.066(3) Uani 1 1 d . . .
H48A H 0.3523 0.1746 0.0017 0.080 Uiso 1 1 calc R . .
C49 C 0.2638(9) 0.0762(6) 0.0164(3) 0.061(3) Uani 1 1 d . . .
H49A H 0.2878 0.0437 -0.0064 0.073 Uiso 1 1 calc R . .
C50 C 0.1578(9) 0.0941(7) 0.0741(3) 0.061(3) Uani 1 1 d . . .
H50A H 0.1077 0.0726 0.0933 0.073 Uiso 1 1 calc R . .
C51 C 0.1493(9) -0.0401(8) 0.0391(4) 0.076(3) Uani 1 1 d . . .
H51A H 0.1293 -0.0561 0.0683 0.092 Uiso 1 1 calc R . .
C52 C 0.0537(10) -0.0387(8) 0.0163(5) 0.099(5) Uani 1 1 d . . .
H52C H 0.0198 -0.0925 0.0182 0.148 Uiso 1 1 calc R . .
H52B H 0.0681 -0.0257 -0.0131 0.148 Uiso 1 1 calc R . .
H52A H 0.0071 0.0031 0.0282 0.148 Uiso 1 1 calc R . .
C53 C 0.2275(9) -0.0990(7) 0.0265(4) 0.070(3) Uani 1 1 d . . .
H53A H 0.2913 -0.0910 0.0432 0.105 Uiso 1 1 calc R . .
H53B H 0.2439 -0.0914 -0.0032 0.105 Uiso 1 1 calc R . .
H53C H 0.2006 -0.1546 0.0310 0.105 Uiso 1 1 calc R . .
I41 I 0.01009(5) 0.19779(4) 0.47535(2) 0.05798(17) Uani 1 1 d . . .
I42 I 0.14775(6) 0.04648(4) 0.40432(2) 0.06130(17) Uani 1 1 d . . .
Pd4 Pd 0.18011(5) 0.20113(5) 0.43043(2) 0.04609(17) Uani 1 1 d . . .
N41 N 0.3182(6) 0.2175(5) 0.3933(2) 0.056(2) Uani 1 1 d . . .
N42 N 0.3065(7) 0.4605(6) 0.4763(3) 0.060(2) Uani 1 1 d . . .
C61 C 0.4092(9) 0.1805(8) 0.4156(4) 0.078(3) Uani 1 1 d . . .
H61A H 0.3999 0.1210 0.4173 0.117 Uiso 1 1 calc R . .
H61B H 0.4137 0.2034 0.4439 0.117 Uiso 1 1 calc R . .
H61C H 0.4740 0.1929 0.4003 0.117 Uiso 1 1 calc R . .
C62 C 0.3113(10) 0.1890(8) 0.3490(3) 0.072(3) Uani 1 1 d . . .
H62A H 0.2827 0.1326 0.3476 0.087 Uiso 1 1 calc R . .
H62B H 0.3814 0.1895 0.3356 0.087 Uiso 1 1 calc R . .
C63 C 0.2401(12) 0.2475(9) 0.3281(4) 0.085(4) Uani 1 1 d . . .
H63A H 0.1658 0.2314 0.3320 0.102 Uiso 1 1 calc R . .
H63B H 0.2553 0.2509 0.2977 0.102 Uiso 1 1 calc R . .
C64 C 0.2640(11) 0.3300(8) 0.3502(3) 0.075(3) Uani 1 1 d . . .
H64A H 0.1980 0.3573 0.3588 0.090 Uiso 1 1 calc R . .
H64B H 0.3027 0.3672 0.3311 0.090 Uiso 1 1 calc R . .
C65 C 0.3324(8) 0.3085(6) 0.3894(3) 0.062(3) Uani 1 1 d . . .
H65A H 0.4078 0.3221 0.3840 0.074 Uiso 1 1 calc R . .
C66 C 0.2951(9) 0.3499(7) 0.4279(3) 0.061(3) Uani 1 1 d . . .
C67 C 0.2197(7) 0.3101(6) 0.4519(3) 0.049(2) Uani 1 1 d . . .
C68 C 0.1924(8) 0.3494(7) 0.4889(3) 0.057(3) Uani 1 1 d . . .
H68A H 0.1431 0.3239 0.5070 0.069 Uiso 1 1 calc R . .
C69 C 0.2342(9) 0.4237(8) 0.5002(3) 0.065(3) Uani 1 1 d . . .
H69A H 0.2117 0.4494 0.5254 0.078 Uiso 1 1 calc R . .
C70 C 0.3385(8) 0.4222(7) 0.4407(4) 0.064(3) Uani 1 1 d . . .
H70A H 0.3926 0.4463 0.4243 0.077 Uiso 1 1 calc R . .
C71 C 0.3492(9) 0.5400(7) 0.4901(4) 0.068(3) Uani 1 1 d . . .
H71A H 0.3199 0.5490 0.5188 0.081 Uiso 1 1 calc R . .
C72 C 0.3092(10) 0.6098(8) 0.4642(5) 0.083(4) Uani 1 1 d . . .
H72C H 0.3409 0.6612 0.4739 0.125 Uiso 1 1 calc R . .
H72B H 0.2327 0.6133 0.4669 0.125 Uiso 1 1 calc R . .
H72A H 0.3278 0.6008 0.4347 0.125 Uiso 1 1 calc R . .
C73 C 0.4648(10) 0.5391(8) 0.4954(4) 0.088(4) Uani 1 1 d . . .
H73A H 0.4984 0.5307 0.4682 0.131 Uiso 1 1 calc R . .
H73B H 0.4845 0.4945 0.5144 0.131 Uiso 1 1 calc R . .
H73C H 0.4878 0.5916 0.5073 0.131 Uiso 1 1 calc R . .

loop_
_atom_site_aniso_label
_atom_site_aniso_U_11
_atom_site_aniso_U_22
_atom_site_aniso_U_33
_atom_site_aniso_U_23
_atom_site_aniso_U_13
_atom_site_aniso_U_12
I1 0.0555(4) 0.0683(5) 0.0578(4) 0.0062(3) 0.0014(3) 0.0072(3)
I2 0.0726(4) 0.0515(4) 0.0765(4) -0.0022(3) 0.0108(4) 0.0066(4)
Pd1 0.0503(4) 0.0475(4) 0.0538(4) 0.0008(3) 0.0040(3) 0.0030(4)
N1 0.055(5) 0.054(5) 0.070(5) -0.007(4) -0.004(4) -0.002(4)
N2 0.064(5) 0.041(5) 0.064(5) 0.000(4) 0.010(4) 0.008(4)
C1 0.050(6) 0.086(9) 0.099(9) -0.001(7) 0.000(6) -0.015(6)
C2 0.067(6) 0.079(8) 0.055(6) -0.018(6) -0.011(5) 0.009(6)
C3 0.069(7) 0.066(7) 0.059(6) -0.002(5) -0.002(5) 0.002(6)
C4 0.117(10) 0.061(7) 0.050(6) 0.005(5) 0.009(6) -0.029(7)
C5 0.057(6) 0.047(6) 0.069(6) -0.005(5) -0.008(5) 0.021(5)
C6 0.053(6) 0.056(6) 0.061(6) -0.006(5) 0.009(5) -0.005(5)
C7 0.049(5) 0.059(6) 0.052(5) -0.001(5) 0.022(5) 0.000(5)
C8 0.054(6) 0.066(7) 0.055(6) -0.009(5) 0.007(5) -0.003(5)
C9 0.084(8) 0.067(8) 0.054(6) -0.004(6) 0.007(6) -0.011(6)
C10 0.065(7) 0.076(8) 0.059(6) -0.003(6) 0.009(5) -0.007(6)
C11 0.103(9) 0.054(7) 0.069(7) -0.011(6) 0.014(7) 0.013(7)
C12 0.123(13) 0.056(8) 0.148(15) 0.016(8) 0.039(11) -0.008(9)
C13 0.079(8) 0.055(7) 0.108(10) -0.005(7) 0.036(7) 0.011(6)
I21 0.0578(4) 0.0775(5) 0.0580(4) -0.0078(4) -0.0017(3) -0.0001(4)
I22 0.0712(4) 0.0603(5) 0.0758(5) 0.0068(4) 0.0040(4) -0.0089(4)
Pd2 0.0469(4) 0.0524(4) 0.0506(4) -0.0013(3) 0.0048(3) -0.0021(3)
N21 0.059(5) 0.064(6) 0.048(4) 0.001(4) 0.014(4) -0.008(4)
N22 0.084(7) 0.073(7) 0.066(6) 0.001(5) 0.016(6) -0.005(6)
C21 0.086(8) 0.099(10) 0.064(7) -0.028(6) 0.018(6) -0.017(8)
C22 0.064(6) 0.076(8) 0.049(6) 0.012(5) 0.000(5) -0.020(6)
C23 0.066(6) 0.074(8) 0.069(7) 0.009(6) -0.010(6) 0.003(6)
C24 0.061(6) 0.073(8) 0.063(7) 0.006(6) 0.002(5) -0.002(6)
C25 0.069(7) 0.064(7) 0.068(7) -0.006(6) 0.004(6) -0.006(6)
C26 0.065(7) 0.058(7) 0.057(6) -0.006(5) 0.011(5) 0.002(5)
C27 0.046(5) 0.059(6) 0.060(6) -0.005(5) 0.003(5) 0.001(5)
C28 0.067(7) 0.075(8) 0.057(6) 0.002(5) 0.003(5) 0.009(6)
C29 0.096(9) 0.072(9) 0.079(8) 0.033(7) 0.021(8) 0.030(8)
C30 0.082(7) 0.046(6) 0.075(7) -0.007(6) 0.016(6) -0.014(6)
C31 0.165(15) 0.060(9) 0.110(11) -0.004(8) 0.080(11) -0.036(10)
C32 0.149(15) 0.051(8) 0.142(14) -0.007(8) 0.079(12) -0.028(9)
C33 0.078(8) 0.054(7) 0.117(10) -0.002(7) 0.040(8) -0.015(6)
I31 0.0747(5) 0.0627(5) 0.0675(4) -0.0021(3) 0.0212(4) -0.0072(4)
I32 0.0918(5) 0.0561(4) 0.0571(4) -0.0043(3) 0.0031(4) -0.0071(4)
Pd3 0.0540(4) 0.0479(4) 0.0480(4) 0.0000(3) 0.0026(3) 0.0018(4)
N31 0.061(5) 0.046(5) 0.057(5) -0.008(4) 0.003(4) 0.003(4)
N32 0.059(5) 0.050(5) 0.071(5) -0.014(4) 0.010(4) -0.001(4)
C41 0.077(7) 0.064(7) 0.048(6) -0.002(5) -0.002(5) 0.008(6)
C42 0.063(6) 0.076(8) 0.065(7) -0.010(6) 0.010(6) 0.009(6)
C43 0.085(9) 0.084(10) 0.091(9) 0.001(7) -0.009(7) 0.017(7)
C44 0.064(7) 0.093(10) 0.087(8) -0.030(7) -0.011(7) 0.021(7)
C45 0.054(6) 0.052(6) 0.061(6) -0.003(5) 0.010(5) 0.006(5)
C46 0.053(6) 0.050(6) 0.057(6) 0.009(5) 0.009(5) 0.007(5)
C47 0.056(5) 0.048(6) 0.049(5) -0.005(4) 0.003(4) 0.007(5)
C48 0.075(7) 0.056(7) 0.068(7) -0.007(5) 0.021(6) -0.012(6)
C49 0.075(7) 0.042(6) 0.065(6) -0.014(5) 0.015(6) 0.014(5)
C50 0.060(6) 0.059(7) 0.065(7) 0.008(5) 0.013(5) 0.016(5)
C51 0.063(7) 0.066(8) 0.100(9) -0.023(7) 0.013(6) -0.002(6)
C52 0.074(8) 0.050(7) 0.172(14) -0.020(8) -0.033(9) 0.001(7)
C53 0.064(7) 0.046(6) 0.099(9) 0.002(6) -0.014(6) 0.007(5)
I41 0.0530(3) 0.0524(4) 0.0685(4) 0.0048(3) 0.0107(3) -0.0009(3)
I42 0.0708(4) 0.0502(4) 0.0629(4) -0.0056(3) 0.0015(3) -0.0092(3)
Pd4 0.0464(4) 0.0426(4) 0.0492(4) 0.0002(3) 0.0003(3) -0.0041(3)
N41 0.056(5) 0.055(5) 0.056(5) -0.007(4) 0.006(4) -0.003(4)
N42 0.059(5) 0.060(6) 0.061(5) -0.018(4) -0.015(4) 0.007(5)
C61 0.056(6) 0.082(9) 0.096(9) -0.018(7) -0.005(6) -0.007(6)
C62 0.085(8) 0.071(8) 0.061(7) -0.005(6) 0.016(6) -0.019(7)
C63 0.115(10) 0.091(10) 0.049(6) -0.005(6) 0.013(7) -0.024(9)
C64 0.105(9) 0.076(8) 0.044(6) -0.002(5) 0.014(6) 0.017(7)
C65 0.057(6) 0.045(6) 0.083(7) -0.009(5) 0.020(5) -0.015(5)
C66 0.068(7) 0.051(6) 0.065(7) 0.000(5) -0.006(5) 0.002(6)
C67 0.043(5) 0.047(6) 0.056(6) -0.003(5) -0.005(4) 0.002(5)
C68 0.057(6) 0.057(7) 0.058(6) -0.008(5) 0.003(5) -0.008(5)
C69 0.061(6) 0.070(8) 0.065(7) -0.005(6) -0.001(5) -0.010(6)
C70 0.052(6) 0.069(7) 0.071(7) 0.007(6) 0.004(5) -0.008(5)
C71 0.075(7) 0.060(7) 0.068(7) -0.013(6) -0.006(6) -0.014(6)
C72 0.076(8) 0.067(8) 0.107(10) 0.003(7) -0.012(7) 0.001(7)
C73 0.084(8) 0.064(8) 0.115(10) 0.001(7) -0.034(7) 0.001(7)

loop_
_geom_bond_atom_site_label_1
_geom_bond_atom_site_label_2
_geom_bond_distance
_geom_bond_site_symmetry_2
_geom_bond_publ_flag
I1 Pd1 2.5867(10) . ?
I2 Pd1 2.6827(10) . ?
Pd1 C7 1.994(10) . ?
Pd1 N1 2.129(8) . ?
N1 C1 1.468(13) . ?
N1 C5 1.486(14) . ?
N1 C2 1.498(13) . ?
N2 C10 1.341(14) . ?
N2 C9 1.384(14) . ?
N2 C11 1.499(14) . ?
C1 H1A 0.9800 . ?
C1 H1B 0.9800 . ?
C1 H1C 0.9800 . ?
C2 C3 1.507(16) . ?
C2 H2A 0.9900 . ?
C2 H2B 0.9900 . ?
C3 C4 1.551(15) . ?
C3 H3A 0.9900 . ?
C3 H3B 0.9900 . ?
C4 C5 1.541(15) . ?
C4 H4B 0.9900 . ?
C4 H4A 0.9900 . ?
C5 C6 1.493(15) . ?
C5 H5A 1.0000 . ?
C6 C10 1.350(16) . ?
C6 C7 1.421(15) . ?
C7 C8 1.374(14) . ?
C8 C9 1.379(16) . ?
C8 H8A 0.9500 . ?
C9 H9A 0.9500 . ?
C10 H10A 0.9500 . ?
C11 C12 1.424(18) . ?
C11 C13 1.507(16) . ?
C11 H11A 1.0000 . ?
C12 H12C 0.9800 . ?
C12 H12B 0.9800 . ?
C12 H12A 0.9800 . ?
C13 H13A 0.9800 . ?
C13 H13B 0.9800 . ?
C13 H13C 0.9800 . ?
I21 Pd2 2.5841(10) . ?
I22 Pd2 2.7074(11) . ?
Pd2 C27 1.971(11) . ?
Pd2 N21 2.138(8) . ?
N21 C22 1.475(14) . ?
N21 C21 1.508(14) . ?
N21 C25 1.506(14) . ?
N22 C29 1.291(17) . ?
N22 C30 1.337(15) . ?
N22 C31 1.506(16) . ?
C21 H21A 0.9800 . ?
C21 H21B 0.9800 . ?
C21 H21C 0.9800 . ?
C22 C23 1.551(15) . ?
C22 H22A 0.9900 . ?
C22 H22B 0.9900 . ?
C23 C24 1.512(15) . ?
C23 H23A 0.9900 . ?
C23 H23B 0.9900 . ?
C24 C25 1.543(16) . ?
C24 H24B 0.9900 . ?
C24 H24A 0.9900 . ?
C25 C26 1.508(16) . ?
C25 H25A 1.0000 . ?
C26 C30 1.377(15) . ?
C26 C27 1.396(15) . ?
C27 C28 1.403(15) . ?
C28 C29 1.416(18) . ?
C28 H28A 0.9500 . ?
C29 H29A 0.9500 . ?
C30 H30A 0.9500 . ?
C31 C32 1.345(19) . ?
C31 C33 1.389(17) . ?
C31 H31A 1.0000 . ?
C32 H32C 0.9800 . ?
C32 H32B 0.9800 . ?
C32 H32A 0.9800 . ?
C33 H33A 0.9800 . ?
C33 H33B 0.9800 . ?
C33 H33C 0.9800 . ?
I31 Pd3 2.5872(10) . ?
I32 Pd3 2.6911(11) . ?
Pd3 C47 1.964(10) . ?
Pd3 N31 2.139(8) . ?
N31 C42 1.464(13) . ?
N31 C41 1.470(13) . ?
N31 C45 1.505(13) . ?
N32 C49 1.334(13) . ?
N32 C50 1.351(13) . ?
N32 C51 1.507(14) . ?
C41 H41A 0.9800 . ?
C41 H41B 0.9800 . ?
C41 H41C 0.9800 . ?
C42 C43 1.488(16) . ?
C42 H42A 0.9900 . ?
C42 H42B 0.9900 . ?
C43 C44 1.543(18) . ?
C43 H43A 0.9900 . ?
C43 H43B 0.9900 . ?
C44 C45 1.520(15) . ?
C44 H44B 0.9900 . ?
C44 H44A 0.9900 . ?
C45 C46 1.488(14) . ?
C45 H45A 1.0000 . ?
C46 C50 1.359(15) . ?
C46 C47 1.428(13) . ?
C47 C48 1.382(14) . ?
C48 C49 1.384(15) . ?
C48 H48A 0.9500 . ?
C49 H49A 0.9500 . ?
C50 H50A 0.9500 . ?
C51 C53 1.441(15) . ?
C51 C52 1.418(17) . ?
C51 H51A 1.0000 . ?
C52 H52C 0.9800 . ?
C52 H52B 0.9800 . ?
C52 H52A 0.9800 . ?
C53 H53A 0.9800 . ?
C53 H53B 0.9800 . ?
C53 H53C 0.9800 . ?
I41 Pd4 2.5982(9) . ?
I42 Pd4 2.6871(10) . ?
Pd4 C67 1.969(10) . ?
Pd4 N41 2.138(8) . ?
N41 C62 1.491(13) . ?
N41 C65 1.499(13) . ?
N41 C61 1.488(14) . ?
N42 C69 1.339(14) . ?
N42 C70 1.359(14) . ?
N42 C71 1.473(14) . ?
C61 H61A 0.9800 . ?
C61 H61B 0.9800 . ?
C61 H61C 0.9800 . ?
C62 C63 1.477(19) . ?
C62 H62A 0.9900 . ?
C62 H62B 0.9900 . ?
C63 C64 1.550(17) . ?
C63 H63A 0.9900 . ?
C63 H63B 0.9900 . ?
C64 C65 1.565(16) . ?
C64 H64A 0.9900 . ?
C64 H64B 0.9900 . ?
C65 C66 1.481(15) . ?
C65 H65A 1.0000 . ?
C66 C70 1.364(16) . ?
C66 C67 1.389(14) . ?
C67 C68 1.389(14) . ?
C68 C69 1.372(15) . ?
C68 H68A 0.9500 . ?
C69 H69A 0.9500 . ?
C70 H70A 0.9500 . ?
C71 C73 1.482(17) . ?
C71 C72 1.498(17) . ?
C71 H71A 1.0000 . ?
C72 H72C 0.9800 . ?
C72 H72B 0.9800 . ?
C72 H72A 0.9800 . ?
C73 H73A 0.9800 . ?
C73 H73B 0.9800 . ?
C73 H73C 0.9800 . ?
